data_1519639
loop_
_publ_author_name
'Yoshioka, Shota'
'Inokuma, Yasuhide'
'Hoshino, Manabu'
'Sato, Takashi'
'Fujita, Makoto'

_publ_section_title
;
 Absolute structure determination of compounds with axial and planar
 chirality using the crystalline sponge method
;
_journal_issue 7
_journal_name_full 'Chem. Sci.'
_journal_page_first 3765
_journal_paper_doi 10.1039/C5SC01681A
_journal_volume 6
_journal_year 2015
_chemical_absolute_configuration ad
_chemical_formula_sum 'C86.95 H64.82 I12 N24 O1.87 Zn6'
_chemical_formula_weight 3390.77
_space_group_crystal_system monoclinic
_space_group_IT_number 5
_space_group_name_Hall 'C 2y'
_space_group_name_H-M_alt 'C 1 2 1'
_symmetry_space_group_name_Hall 'C 2y'
_symmetry_space_group_name_H-M 'C 1 2 1'
_atom_sites_solution_hydrogens geom
_atom_sites_solution_primary direct
_atom_sites_solution_secondary difmap
_audit_creation_method SHELXL-2014/7
_audit_update_record
;
2015-03-11 deposited with the CCDC.
2015-05-12 downloaded from the CCDC.
;
_cell_angle_alpha 90
_cell_angle_beta 102.7920(10)
_cell_angle_gamma 90
_cell_formula_units_Z 4
_cell_length_a 34.627(4)
_cell_length_b 15.0818(16)
_cell_length_c 31.194(3)
_cell_measurement_reflns_used 9816
_cell_measurement_temperature 90(2)
_cell_measurement_theta_max 24.39
_cell_measurement_theta_min 2.24
_cell_volume 15886(3)
_computing_cell_refinement 'Bruker SAINT'
_computing_data_collection 'Bruker APEX2'
_computing_data_reduction 'Bruker SAINT'
_computing_molecular_graphics 'Bruker SHELXTL'
_computing_publication_material 'Bruker SHELXTL'
_computing_structure_refinement 'SHELXL-2014/7 (Sheldrick, 2014)'
_computing_structure_solution 'SHELXS-97 (Sheldrick, 2008)'
_diffrn_ambient_temperature 90(2)
_diffrn_detector_area_resol_mean 8.33
_diffrn_measured_fraction_theta_full 0.997
_diffrn_measured_fraction_theta_max 0.997
_diffrn_measurement_device_type 'Bruker APEX-II CCD'
_diffrn_measurement_method '\f and \w scans'
_diffrn_radiation_type MoK\a
_diffrn_radiation_wavelength 0.71073
_diffrn_reflns_av_R_equivalents 0.0408
_diffrn_reflns_av_unetI/netI 0.0493
_diffrn_reflns_laue_measured_fraction_full 0.997
_diffrn_reflns_laue_measured_fraction_max 0.997
_diffrn_reflns_limit_h_max 40
_diffrn_reflns_limit_h_min -40
_diffrn_reflns_limit_k_max 17
_diffrn_reflns_limit_k_min -17
_diffrn_reflns_limit_l_max 36
_diffrn_reflns_limit_l_min -36
_diffrn_reflns_number 75901
_diffrn_reflns_point_group_measured_fraction_full 0.996
_diffrn_reflns_point_group_measured_fraction_max 0.996
_diffrn_reflns_theta_full 24.760
_diffrn_reflns_theta_max 24.760
_diffrn_reflns_theta_min 1.206
_diffrn_source 'fine-focus sealed tube'
_exptl_absorpt_coefficient_mu 3.260
_exptl_absorpt_correction_T_max 0.7451
_exptl_absorpt_correction_T_min 0.6147
_exptl_absorpt_correction_type multi-scan
_exptl_absorpt_process_details SADABS
_exptl_crystal_colour 'pale yellow'
_exptl_crystal_density_diffrn 1.418
_exptl_crystal_density_meas ?
_exptl_crystal_density_method 'not measured'
_exptl_crystal_description rod
_exptl_crystal_F_000 6342
_exptl_crystal_size_max 0.120
_exptl_crystal_size_mid 0.060
_exptl_crystal_size_min 0.040
_exptl_transmission_factor_max 0.7451
_exptl_transmission_factor_min 0.6147
_refine_diff_density_max 1.730
_refine_diff_density_min -0.905
_refine_diff_density_rms 0.232
_refine_ls_abs_structure_details
; 
 Flack x determined using 7021 quotients [(I+)-(I-)]/[(I+)+(I-)] 
 (Parsons, Flack and Wagner, Acta Cryst. B69 (2013) 249-259). 
;
_refine_ls_abs_structure_Flack 0.082(11)
_refine_ls_extinction_coef 0.00013(3)
_refine_ls_extinction_expression Fc^*^=kFc[1+0.001xFc^2^\l^3^/sin(2\q)]^-1/4^
_refine_ls_extinction_method 'SHELXL-2014/7 (Sheldrick 2014'
_refine_ls_goodness_of_fit_ref 1.048
_refine_ls_hydrogen_treatment constr
_refine_ls_matrix_type full
_refine_ls_number_parameters 1441
_refine_ls_number_reflns 27131
_refine_ls_number_restraints 263
_refine_ls_restrained_S_all 1.045
_refine_ls_R_factor_all 0.1088
_refine_ls_R_factor_gt 0.0745
_refine_ls_shift/su_max 0.001
_refine_ls_shift/su_mean 0.000
_refine_ls_structure_factor_coef Fsqd
_refine_ls_weighting_details 'w=1/[\s^2^(Fo^2^)+(0.1606P)^2^+48.1577P] where P=(Fo^2^+2Fc^2^)/3'
_refine_ls_weighting_scheme calc
_refine_ls_wR_factor_gt 0.2240
_refine_ls_wR_factor_ref 0.2548
_reflns_Friedel_coverage 0.916
_reflns_friedel_fraction_full 0.994
_reflns_friedel_fraction_max 0.994
_reflns_number_gt 18487
_reflns_number_total 27131
_reflns_threshold_expression 'I > 2\s(I)'
_cod_data_source_file c5sc01681a2.cif
_cod_data_source_block c2
_cod_depositor_comments
;
The following automatic conversions were performed:

'_exptl_crystal_density_meas' value 'not measured' was changed to '?'
- the value is perceived as not measured.

Automatic conversion script
Id: cif_fix_values 3271 2015-04-21 07:52:19Z andrius 

 Adding full bibliography for 1519634--1519639.cif.
;
_cod_database_code 1519639
_shelx_shelxl_version_number 2014/7
_shelx_space_group_comment
; 
The symmetry employed for this shelxl refinement is uniquely defined 
by the following loop, which should always be used as a source of 
symmetry information in preference to the above space-group names. 
They are only intended as comments. 
;
_shelx_estimated_absorpt_t_min 0.696
_shelx_estimated_absorpt_t_max 0.881

loop_
_space_group_symop_operation_xyz
'x, y, z'
'-x, y, -z'
'x+1/2, y+1/2, z'
'-x+1/2, y+1/2, -z'

loop_
_atom_site_label
_atom_site_type_symbol
_atom_site_fract_x
_atom_site_fract_y
_atom_site_fract_z
_atom_site_U_iso_or_equiv
_atom_site_adp_type
_atom_site_occupancy
_atom_site_site_symmetry_order
_atom_site_calc_flag
_atom_site_refinement_flags_posn
_atom_site_refinement_flags_adp
_atom_site_refinement_flags_occupancy
_atom_site_disorder_assembly
_atom_site_disorder_group
N1 N 0.8847(4) -0.0490(10) 1.1062(4) 0.053(4) Uani 1 1 d . . . . .
C1 C 0.8543(6) -0.0904(13) 1.0803(6) 0.063(5) Uani 1 1 d . . . . .
H1 H 0.8497 -0.1512 1.0853 0.076 Uiso 1 1 calc R U . . .
C2 C 0.8284(7) -0.0445(13) 1.0447(6) 0.064(5) Uani 1 1 d . . . . .
H2 H 0.8075 -0.0753 1.0257 0.077 Uiso 1 1 calc R U . . .
C3 C 0.8343(5) 0.0466(11) 1.0385(6) 0.048(4) Uani 1 1 d . . . . .
C4 C 0.8648(9) 0.0845(16) 1.0692(10) 0.130(14) Uani 1 1 d . . . . .
H4 H 0.8674 0.1472 1.0692 0.156 Uiso 1 1 calc R U . . .
C5 C 0.8909(8) 0.0378(16) 1.0990(8) 0.097(9) Uani 1 1 d . . . . .
H5 H 0.9140 0.0662 1.1153 0.116 Uiso 1 1 calc R U . . .
C6 C 0.8095(5) 0.0951(11) 1.0036(5) 0.047(4) Uani 1 1 d . . . . .
N2 N 0.7792(4) 0.0507(9) 0.9768(5) 0.046(3) Uani 1 1 d . . . . .
C7 C 0.7559(5) 0.0997(12) 0.9470(6) 0.047(4) Uani 1 1 d . . . . .
N3 N 0.7601(4) 0.1901(9) 0.9402(5) 0.048(4) Uani 1 1 d . . . . .
C8 C 0.7899(5) 0.2235(11) 0.9686(6) 0.046(4) Uani 1 1 d . . . . .
N4 N 0.8160(5) 0.1806(9) 1.0016(4) 0.048(4) Uani 1 1 d . . . . .
N5 N 0.8063(7) 0.5013(12) 0.9651(7) 0.079(6) Uani 1 1 d . . . . .
C9 C 0.8344(8) 0.4529(13) 0.9943(8) 0.082(7) Uani 1 1 d . . . . .
H9 H 0.8563 0.4808 1.0133 0.099 Uiso 1 1 calc R U . . .
C10 C 0.8291(8) 0.3630(15) 0.9945(7) 0.082(7) Uani 1 1 d . . . . .
H10 H 0.8481 0.3269 1.0134 0.099 Uiso 1 1 calc R U . . .
C11 C 0.7961(5) 0.3235(11) 0.9672(6) 0.048(4) Uani 1 1 d . . . . .
C12 C 0.7699(6) 0.3765(12) 0.9389(6) 0.054(4) Uani 1 1 d . . . . .
H12 H 0.7475 0.3510 0.9197 0.065 Uiso 1 1 calc R U . . .
C13 C 0.7760(7) 0.4667(14) 0.9384(7) 0.063(5) Uani 1 1 d . . . . .
H13 H 0.7581 0.5034 0.9185 0.076 Uiso 1 1 calc R U . . .
N6 N 0.6658(4) -0.0343(11) 0.8557(5) 0.057(4) Uani 1 1 d . . . . .
C14 C 0.6706(6) 0.0478(16) 0.8526(6) 0.068(6) Uani 1 1 d . . . . .
H14 H 0.6532 0.0775 0.8292 0.081 Uiso 1 1 calc R U . . .
C15 C 0.6997(6) 0.1008(14) 0.8810(6) 0.071(6) Uani 1 1 d . . . . .
H15 H 0.7014 0.1630 0.8769 0.085 Uiso 1 1 calc R U . . .
C16 C 0.7258(5) 0.0560(12) 0.9153(6) 0.052(5) Uani 1 1 d . . . . .
C17 C 0.7197(6) -0.0346(13) 0.9179(6) 0.058(5) Uani 1 1 d . . . . .
H17 H 0.7365 -0.0678 0.9404 0.070 Uiso 1 1 calc R U . . .
C18 C 0.6910(5) -0.0764(14) 0.8897(6) 0.058(5) Uani 1 1 d . . . . .
H18 H 0.6878 -0.1383 0.8934 0.070 Uiso 1 1 calc R U . . .
Zn1A Zn 0.8223(3) 0.6419(7) 0.9696(4) 0.073(3) Uani 0.6556 1 d . . P A 1
I1A I 0.8648(4) 0.6699(7) 1.0455(3) 0.145(5) Uani 0.6556 1 d . . P A 1
I2A I 0.7570(3) 0.7202(7) 0.9387(4) 0.142(4) Uani 0.6556 1 d . . P A 1
Zn1B Zn 0.8081(5) 0.6379(15) 0.9592(7) 0.056(3) Uani 0.3444 1 d . . P A 2
I1B I 0.8505(6) 0.6873(10) 1.0342(5) 0.102(4) Uani 0.3444 1 d . . P A 2
I2B I 0.7452(4) 0.7134(13) 0.9268(7) 0.088(3) Uani 0.3444 1 d . . P A 2
Zn2A Zn 0.6245(5) -0.0975(11) 0.8068(6) 0.069(4) Uani 0.6556 1 d . . P B 1
I3A I 0.6472(3) -0.0808(7) 0.7380(3) 0.150(3) Uani 0.6556 1 d . . P B 1
I4A I 0.6084(2) -0.2396(4) 0.8408(2) 0.135(3) Uani 0.6556 1 d . . P B 1
Zn2B Zn 0.6239(7) -0.103(2) 0.8134(11) 0.051(5) Uani 0.3444 1 d . . P B 2
I3B I 0.6465(2) -0.0867(6) 0.7384(2) 0.0538(17) Uani 0.3444 1 d . . P B 2
I4B I 0.6113(2) -0.2458(6) 0.8498(3) 0.0617(18) Uani 0.3444 1 d . . P B 2
N7 N 0.5748(5) -0.0210(13) 0.8059(6) 0.065(5) Uani 1 1 d . . . . .
C19 C 0.5569(7) -0.0200(19) 0.8391(8) 0.094(9) Uani 1 1 d . . . . .
H19 H 0.5659 -0.0585 0.8633 0.112 Uiso 1 1 calc R U . . .
C20 C 0.5249(7) 0.037(2) 0.8393(9) 0.103(10) Uani 1 1 d . . . . .
H20 H 0.5116 0.0349 0.8629 0.123 Uiso 1 1 calc R U . . .
C21 C 0.5128(5) 0.0951(12) 0.8051(6) 0.052(5) Uani 1 1 d . . . . .
C22 C 0.5308(5) 0.0876(14) 0.7694(5) 0.053(5) Uani 1 1 d . . . . .
H22 H 0.5209 0.1211 0.7435 0.063 Uiso 1 1 calc R U . . .
C23 C 0.5610(5) 0.0348(17) 0.7713(8) 0.070(6) Uani 1 1 d . . . . .
H23 H 0.5740 0.0352 0.7476 0.084 Uiso 1 1 calc R U . . .
C24 C 0.4796(5) 0.1582(13) 0.8080(7) 0.061(6) Uani 1 1 d . . . . .
N8 N 0.4590(4) 0.1464(10) 0.8377(5) 0.050(4) Uani 1 1 d . . . . .
C25 C 0.4322(5) 0.2060(12) 0.8358(5) 0.048(4) Uani 1 1 d . . . . .
N9 N 0.4235(4) 0.2752(10) 0.8093(4) 0.047(4) Uani 1 1 d . . . . .
C26 C 0.4481(5) 0.2836(13) 0.7822(5) 0.049(4) Uani 1 1 d . . . . .
N10 N 0.4761(4) 0.2266(9) 0.7786(4) 0.045(3) Uani 1 1 d . . . . .
N11 N 0.3537(6) 0.1573(10) 0.9227(5) 0.071(5) Uani 1 1 d . . . . .
C27 C 0.3416(6) 0.2078(13) 0.8866(7) 0.088(8) Uani 1 1 d D . . . .
H27 H 0.3156 0.2319 0.8806 0.106 Uiso 1 1 calc R U . . .
C28 C 0.3667(6) 0.2263(15) 0.8571(7) 0.080(6) Uani 1 1 d . . . . .
H28 H 0.3575 0.2615 0.8316 0.096 Uiso 1 1 calc R U . . .
C29 C 0.4044(6) 0.1923(12) 0.8660(6) 0.059(5) Uani 1 1 d . . . . .
C30 C 0.4172(7) 0.1376(17) 0.9037(7) 0.091(8) Uani 1 1 d . . . . .
H30 H 0.4432 0.1135 0.9104 0.110 Uiso 1 1 calc R U . . .
C31 C 0.3912(8) 0.1204(16) 0.9302(8) 0.088(7) Uani 1 1 d . . . . .
H31 H 0.3992 0.0818 0.9545 0.106 Uiso 1 1 calc R U . . .
N12 N 0.4376(5) 0.5061(11) 0.6965(5) 0.055(4) Uani 1 1 d . . . . .
C32 C 0.4690(6) 0.4523(15) 0.7012(6) 0.060(5) Uani 1 1 d . . . . .
H32 H 0.4886 0.4618 0.6846 0.072 Uiso 1 1 calc R U . . .
C33 C 0.4725(5) 0.3839(13) 0.7302(5) 0.052(5) Uani 1 1 d . . . . .
H33 H 0.4955 0.3479 0.7344 0.062 Uiso 1 1 calc R U . . .
C34 C 0.4443(5) 0.3641(12) 0.7537(5) 0.047(4) Uani 1 1 d . . . . .
C35 C 0.4139(7) 0.4223(18) 0.7504(9) 0.088(8) Uani 1 1 d . . . . .
H35 H 0.3949 0.4160 0.7680 0.106 Uiso 1 1 calc R U . . .
C36 C 0.4114(6) 0.4918(14) 0.7203(7) 0.068(6) Uani 1 1 d . . . . .
H36 H 0.3894 0.5309 0.7168 0.081 Uiso 1 1 calc R U . . .
Zn3A Zn 0.4309(2) 0.5982(4) 0.6474(3) 0.0448(14) Uani 0.6556 1 d . . P C 1
I5A I 0.39713(12) 0.7306(3) 0.67360(13) 0.0708(8) Uani 0.6556 1 d . . P C 1
I6A I 0.49219(18) 0.6125(4) 0.6170(2) 0.0847(13) Uani 0.6556 1 d . . P C 1
I5B I 0.3817(5) 0.7260(8) 0.6840(5) 0.188(7) Uani 0.3444 1 d . . P C 2
I6B I 0.4784(4) 0.6427(8) 0.6197(5) 0.134(5) Uani 0.3444 1 d . . P C 2
N13 N 0.3868(6) 0.5371(12) 0.6011(6) 0.081(6) Uani 1 1 d . . . . .
C37 C 0.3921(10) 0.4537(19) 0.5935(11) 0.146(16) Uani 1 1 d . . . . .
H117 H 0.4140 0.4249 0.6120 0.175 Uiso 1 1 calc R U . . .
C38 C 0.3690(10) 0.4038(14) 0.5610(8) 0.131(14) Uani 1 1 d . . . . .
H118 H 0.3748 0.3437 0.5559 0.157 Uiso 1 1 calc R U . . .
C39 C 0.3357(6) 0.4481(13) 0.5356(6) 0.062(6) Uani 1 1 d . . . . .
C40 C 0.3293(6) 0.5309(14) 0.5442(7) 0.065(6) Uani 1 1 d . . . . .
H119 H 0.3068 0.5608 0.5276 0.078 Uiso 1 1 calc R U . . .
C41 C 0.3548(7) 0.5741(15) 0.5768(6) 0.072(6) Uani 1 1 d . . . . .
H120 H 0.3493 0.6342 0.5824 0.086 Uiso 1 1 calc R U . . .
C42 C 0.3083(6) 0.3947(13) 0.4996(5) 0.058(5) Uani 1 1 d . . . . .
N14 N 0.3181(5) 0.3082(11) 0.4966(5) 0.059(4) Uani 1 1 d . . . . .
C43 C 0.2911(7) 0.2624(14) 0.4670(6) 0.065(6) Uani 1 1 d . . . . .
N15 N 0.2619(5) 0.3028(10) 0.4393(5) 0.063(5) Uani 1 1 d . . . . .
C44 C 0.2565(7) 0.3888(14) 0.4425(6) 0.062(5) Uani 1 1 d . . . . .
N16 N 0.2795(5) 0.4378(11) 0.4755(5) 0.065(5) Uani 1 1 d . . . . .
N17 N 0.3035(9) -0.0174(14) 0.4651(8) 0.112(10) Uani 1 1 d . . . . .
C45 C 0.2777(10) 0.0233(17) 0.4390(11) 0.104(10) Uani 1 1 d . . . . .
H45 H 0.2606 -0.0133 0.4183 0.125 Uiso 1 1 calc R U . . .
C46 C 0.2685(8) 0.1206(16) 0.4341(9) 0.094(8) Uani 1 1 d . . . . .
H46 H 0.2476 0.1457 0.4127 0.113 Uiso 1 1 calc R U . . .
C47 C 0.2952(8) 0.1689(15) 0.4657(8) 0.081(7) Uani 1 1 d . . . . .
C48 C 0.3230(10) 0.1256(16) 0.4951(9) 0.111(11) Uani 1 1 d . . . . .
H48 H 0.3406 0.1585 0.5172 0.133 Uiso 1 1 calc R U . . .
C49 C 0.3267(12) 0.036(2) 0.4940(8) 0.135(15) Uani 1 1 d . . . . .
H49 H 0.3472 0.0097 0.5154 0.161 Uiso 1 1 calc R U . . .
N18 N 0.1623(6) 0.5273(13) 0.3581(6) 0.086(6) Uani 1 1 d . . . . .
C50 C 0.1871(7) 0.5706(16) 0.3890(9) 0.103(10) Uani 1 1 d . . . . .
H50 H 0.1835 0.6324 0.3926 0.123 Uiso 1 1 calc R U . . .
C51 C 0.2197(7) 0.5258(15) 0.4178(7) 0.080(7) Uani 1 1 d . . . . .
H51 H 0.2378 0.5580 0.4395 0.096 Uiso 1 1 calc R U . . .
C52 C 0.2239(7) 0.4395(14) 0.4134(6) 0.069(6) Uani 1 1 d . . . . .
C53 C 0.1963(7) 0.3928(16) 0.3815(8) 0.096(9) Uani 1 1 d . . . . .
H53 H 0.1978 0.3301 0.3800 0.115 Uiso 1 1 calc R U . . .
C54 C 0.1679(8) 0.4367(15) 0.3534(8) 0.108(11) Uani 1 1 d D . . . .
H54 H 0.1514 0.4056 0.3299 0.129 Uiso 1 1 calc R U . . .
Zn4A Zn 0.1185(3) 0.5948(6) 0.3158(2) 0.0640(17) Uani 0.6556 1 d . . P D 1
I7A I 0.10680(18) 0.7395(3) 0.35224(14) 0.0926(12) Uani 0.6556 1 d . . P D 1
I8A I 0.13992(13) 0.5871(2) 0.24424(11) 0.0864(9) Uani 0.6556 1 d . . P D 1
Zn3B Zn 0.1267(7) 0.5952(18) 0.3045(8) 0.150(9) Uani 0.3444 1 d . U P D 2
I7B I 0.1161(4) 0.7283(9) 0.3366(6) 0.224(9) Uani 0.3444 1 d . . P D 2
I8B I 0.1487(6) 0.574(2) 0.2331(7) 0.335(16) Uani 0.3444 1 d . U P D 2
N19 N 0.0735(7) 0.5121(15) 0.3082(9) 0.110(9) Uani 1 1 d . . . . .
C55 C 0.0612(7) 0.4592(14) 0.2745(8) 0.074(6) Uani 1 1 d . . . . .
H55 H 0.0733 0.4607 0.2500 0.089 Uiso 1 1 calc R U . . .
C56 C 0.0286(7) 0.3982(13) 0.2752(9) 0.079(7) Uani 1 1 d . . . . .
H56 H 0.0194 0.3610 0.2505 0.094 Uiso 1 1 calc R U . . .
C57 C 0.0113(6) 0.3928(16) 0.3093(8) 0.075(6) Uani 1 1 d . . . . .
C58 C 0.0256(9) 0.449(2) 0.3469(11) 0.120(11) Uani 1 1 d . . . . .
H58 H 0.0154 0.4431 0.3726 0.145 Uiso 1 1 calc R U . . .
C59 C 0.0531(12) 0.507(3) 0.3448(13) 0.150(16) Uani 1 1 d . . . . .
H59 H 0.0603 0.5486 0.3681 0.181 Uiso 1 1 calc R U . . .
C60 C -0.0201(6) 0.3332(15) 0.3078(6) 0.061(5) Uani 1 1 d . . . . .
N20 N -0.0250(5) 0.2660(13) 0.2784(5) 0.066(5) Uani 1 1 d . . . . .
C61 C -0.0543(7) 0.2089(14) 0.2820(7) 0.065(5) Uani 1 1 d . . . . .
N21 N -0.0791(5) 0.2163(11) 0.3089(6) 0.068(5) Uani 1 1 d . . . . .
C62 C -0.0744(7) 0.2892(16) 0.3361(8) 0.077(7) Uani 1 1 d . . . . .
N22 N -0.0427(5) 0.3464(12) 0.3373(6) 0.075(6) Uani 1 1 d . . . . .
N23 N -0.0659(6) -0.0202(11) 0.2003(5) 0.062(5) Uani 1 1 d . . . . .
C63 C -0.0926(8) -0.0009(16) 0.2220(7) 0.081(7) Uani 1 1 d D . . . .
H63 H -0.1155 -0.0372 0.2188 0.097 Uiso 1 1 calc R U . . .
C64 C -0.0884(7) 0.0712(13) 0.2494(6) 0.079(7) Uani 1 1 d D . . . .
H64 H -0.1079 0.0812 0.2660 0.095 Uiso 1 1 calc R U . . .
C65 C -0.0575(5) 0.1294(12) 0.2540(5) 0.059(5) Uani 1 1 d D . . . .
C66 C -0.0288(6) 0.1106(15) 0.2313(8) 0.077(7) Uani 1 1 d D . . . .
H66 H -0.0061 0.1472 0.2337 0.092 Uiso 1 1 calc R U . . .
C67 C -0.0344(6) 0.0363(14) 0.2046(6) 0.063(6) Uani 1 1 d D . . . .
H67 H -0.0150 0.0236 0.1882 0.076 Uiso 1 1 calc R U . . .
N24 N -0.1559(9) 0.3320(14) 0.4172(8) 0.118(9) Uani 1 1 d D U . . .
C68 C -0.1188(12) 0.367(3) 0.4258(12) 0.18(2) Uani 1 1 d D U . . .
H161 H -0.1120 0.4049 0.4506 0.215 Uiso 1 1 calc R U . . .
C69 C -0.0895(9) 0.354(3) 0.4020(10) 0.142(15) Uani 1 1 d D . . . .
H162 H -0.0641 0.3800 0.4105 0.170 Uiso 1 1 calc R U . . .
C70 C -0.0994(8) 0.3003(14) 0.3657(7) 0.081(7) Uani 1 1 d D . . . .
C71 C -0.1336(8) 0.2559(18) 0.3592(9) 0.106(10) Uani 1 1 d D . . . .
H163 H -0.1403 0.2133 0.3364 0.127 Uiso 1 1 calc R U . . .
C72 C -0.1587(9) 0.273(2) 0.3861(11) 0.142(13) Uani 1 1 d D . . . .
H164 H -0.1817 0.2368 0.3816 0.170 Uiso 1 1 calc R U . . .
Zn5 Zn -0.07503(7) -0.11698(15) 0.15266(7) 0.0615(6) Uani 1 1 d . . . . .
I9 I -0.10763(6) -0.24346(11) 0.18078(6) 0.0990(6) Uani 1 1 d . . . . .
I10 I -0.01512(6) -0.13258(15) 0.11887(6) 0.1039(7) Uani 1 1 d . . . . .
Zn6A Zn -0.1952(3) 0.3494(6) 0.4576(3) 0.107(3) Uani 0.6556 1 d D . P E 1
I11A I -0.1589(3) 0.2972(4) 0.5313(2) 0.215(4) Uani 0.6556 1 d . . P E 1
I12A I -0.26029(15) 0.2840(3) 0.42149(18) 0.1285(16) Uani 0.6556 1 d . . P E 1
Zn6B Zn -0.1726(5) 0.3504(11) 0.4733(4) 0.095(5) Uani 0.3444 1 d D . P E 2
I11B I -0.1254(4) 0.3211(8) 0.5447(4) 0.157(5) Uani 0.3444 1 d . . P E 2
I12B I -0.2339(3) 0.2621(4) 0.4495(3) 0.115(2) Uani 0.3444 1 d . . P E 2
Zn7B Zn 0.4208(6) 0.6182(10) 0.6511(7) 0.074(6) Uani 0.3444 1 d . . P C 2
C73A C 0.2601(9) 0.4203(17) 0.1941(11) 0.087(11) Uani 0.4672 1 d DG U P F 1
C74A C 0.2858(7) 0.349(2) 0.2034(10) 0.101(12) Uani 0.4672 1 d DG U P F 1
C75A C 0.2726(10) 0.2638(19) 0.1905(11) 0.098(12) Uani 0.4672 1 d G U P F 1
H125 H 0.2902 0.2148 0.1968 0.117 Uiso 0.4672 1 calc R U P F 1
C76A C 0.2336(12) 0.2505(17) 0.1682(11) 0.106(13) Uani 0.4672 1 d G U P F 1
H126 H 0.2245 0.1925 0.1593 0.127 Uiso 0.4672 1 calc R U P F 1
C77A C 0.2078(8) 0.322(2) 0.1588(9) 0.098(12) Uani 0.4672 1 d DG U P F 1
C78A C 0.2211(8) 0.407(2) 0.1718(10) 0.074(10) Uani 0.4672 1 d DG U P F 1
C79A C 0.1710(13) 0.299(4) 0.1309(12) 0.105(18) Uani 0.4672 1 d D U P F 1
H127 H 0.1695 0.2343 0.1274 0.158 Uiso 0.4672 1 calc R U P F 1
H128 H 0.1493 0.3193 0.1440 0.158 Uiso 0.4672 1 calc R U P F 1
H129 H 0.1688 0.3269 0.1021 0.158 Uiso 0.4672 1 calc R U P F 1
C80A C 0.1955(14) 0.481(3) 0.1692(17) 0.096(16) Uani 0.4672 1 d D U P F 1
H130 H 0.2111 0.5340 0.1800 0.144 Uiso 0.4672 1 calc R U P F 1
H131 H 0.1817 0.4903 0.1385 0.144 Uiso 0.4672 1 calc R U P F 1
H132 H 0.1761 0.4701 0.1872 0.144 Uiso 0.4672 1 calc R U P F 1
O1A O 0.3239(9) 0.371(3) 0.2296(16) 0.148(17) Uani 0.4672 1 d D U P F 1
H133 H 0.3382 0.3257 0.2338 0.221 Uiso 0.4672 1 calc R U P F 1
C81A C 0.2734(9) 0.5111(17) 0.2150(10) 0.089(12) Uani 0.4672 1 d DG U P F 1
C82A C 0.2910(9) 0.569(2) 0.1902(9) 0.085(11) Uani 0.4672 1 d DG U P F 1
C83A C 0.3013(10) 0.654(2) 0.2052(10) 0.099(13) Uani 0.4672 1 d G U P F 1
H134 H 0.3133 0.6932 0.1883 0.119 Uiso 0.4672 1 calc R U P F 1
C84A C 0.2939(10) 0.6820(16) 0.2451(10) 0.107(15) Uani 0.4672 1 d DG U P F 1
H135 H 0.3009 0.7403 0.2554 0.129 Uiso 0.4672 1 calc R U P F 1
C85A C 0.2763(10) 0.6245(17) 0.2700(8) 0.102(14) Uani 0.4672 1 d DG U P F 1
C86A C 0.2660(8) 0.5391(16) 0.2549(9) 0.088(12) Uani 0.4672 1 d DG U P F 1
C87A C 0.2659(15) 0.655(3) 0.3085(15) 0.12(2) Uani 0.4672 1 d D U P F 1
H136 H 0.2539 0.6069 0.3220 0.180 Uiso 0.4672 1 calc R U P F 1
H137 H 0.2896 0.6764 0.3292 0.180 Uiso 0.4672 1 calc R U P F 1
H138 H 0.2468 0.7041 0.3011 0.180 Uiso 0.4672 1 calc R U P F 1
C88A C 0.2484(16) 0.480(3) 0.2807(16) 0.105(17) Uani 0.4672 1 d D U P F 1
H139 H 0.2431 0.4233 0.2656 0.157 Uiso 0.4672 1 calc R U P F 1
H140 H 0.2665 0.4715 0.3093 0.157 Uiso 0.4672 1 calc R U P F 1
H141 H 0.2235 0.5059 0.2850 0.157 Uiso 0.4672 1 calc R U P F 1
O2A O 0.2945(10) 0.541(3) 0.1486(11) 0.112(13) Uani 0.4672 1 d D U P F 1
H142 H 0.3051 0.5813 0.1367 0.167 Uiso 0.4672 1 calc R U P F 1
C89A C 0.2164(11) -0.0147(14) 0.2711(10) 0.086(12) Uani 0.4672 1 d DG U P G 1
C90A C 0.2003(10) -0.076(2) 0.2954(8) 0.086(12) Uani 0.4672 1 d DG U P G 1
C91A C 0.1963(9) -0.1642(18) 0.2821(9) 0.083(12) Uani 0.4672 1 d G U P G 1
H143 H 0.1853 -0.2062 0.2987 0.100 Uiso 0.4672 1 calc R U P G 1
C92A C 0.2084(9) -0.1909(14) 0.2445(10) 0.086(12) Uani 0.4672 1 d G U P G 1
H144 H 0.2057 -0.2512 0.2354 0.103 Uiso 0.4672 1 calc R U P G 1
C93A C 0.2245(9) -0.130(2) 0.2202(8) 0.082(11) Uani 0.4672 1 d DG U P G 1
C94A C 0.2285(9) -0.0414(18) 0.2335(9) 0.080(11) Uani 0.4672 1 d DG U P G 1
C95A C 0.2372(13) -0.158(4) 0.1793(14) 0.12(2) Uani 0.4672 1 d D U P G 1
H145 H 0.2478 -0.1069 0.1663 0.175 Uiso 0.4672 1 calc R U P G 1
H146 H 0.2578 -0.2037 0.1868 0.175 Uiso 0.4672 1 calc R U P G 1
H147 H 0.2144 -0.1822 0.1582 0.175 Uiso 0.4672 1 calc R U P G 1
C96A C 0.2446(15) 0.025(3) 0.2054(13) 0.088(15) Uani 0.4672 1 d D U P G 1
H148 H 0.2457 0.0834 0.2189 0.132 Uiso 0.4672 1 calc R U P G 1
H149 H 0.2713 0.0065 0.2032 0.132 Uiso 0.4672 1 calc R U P G 1
H150 H 0.2273 0.0263 0.1760 0.132 Uiso 0.4672 1 calc R U P G 1
O3A O 0.1923(11) -0.051(2) 0.3355(11) 0.101(12) Uani 0.4672 1 d D U P G 1
H151 H 0.1857 -0.0954 0.3483 0.152 Uiso 0.4672 1 calc R U P G 1
C97A C 0.2226(14) 0.084(2) 0.2848(12) 0.127(16) Uani 0.4672 1 d DG U P G 1
C98A C 0.2553(13) 0.104(3) 0.3182(13) 0.149(18) Uani 0.4672 1 d DG U P G 1
C99A C 0.2616(11) 0.191(3) 0.3331(12) 0.154(19) Uani 0.4672 1 d G U P G 1
H152 H 0.2839 0.2046 0.3559 0.185 Uiso 0.4672 1 calc R U P G 1
C100 C 0.2354(13) 0.257(2) 0.3147(13) 0.166(19) Uani 0.4672 1 d DG U P G 1
H153 H 0.2397 0.3165 0.3248 0.200 Uiso 0.4672 1 calc R U P G 1
C101 C 0.2027(11) 0.237(2) 0.2813(11) 0.147(16) Uani 0.4672 1 d DG U P G 1
C102 C 0.1964(10) 0.150(2) 0.2664(9) 0.128(15) Uani 0.4672 1 d DG U P G 1
C103 C 0.177(2) 0.311(3) 0.2583(12) 0.14(2) Uani 0.4672 1 d D U P G 1
H154 H 0.1551 0.2860 0.2358 0.214 Uiso 0.4672 1 calc R U P G 1
H155 H 0.1655 0.3439 0.2799 0.214 Uiso 0.4672 1 calc R U P G 1
H156 H 0.1925 0.3513 0.2444 0.214 Uiso 0.4672 1 calc R U P G 1
C104 C 0.1592(14) 0.136(5) 0.2309(15) 0.12(2) Uani 0.4672 1 d D U P G 1
H157 H 0.1571 0.0735 0.2224 0.176 Uiso 0.4672 1 calc R U P G 1
H158 H 0.1360 0.1534 0.2421 0.176 Uiso 0.4672 1 calc R U P G 1
H159 H 0.1605 0.1726 0.2052 0.176 Uiso 0.4672 1 calc R U P G 1
O4A O 0.2831(17) 0.038(4) 0.3337(11) 0.16(2) Uani 0.4672 1 d D U P G 1
H160 H 0.2793 -0.0055 0.3163 0.247 Uiso 0.4672 1 calc R U P G 1

loop_
_atom_site_aniso_label
_atom_site_aniso_U_11
_atom_site_aniso_U_22
_atom_site_aniso_U_33
_atom_site_aniso_U_23
_atom_site_aniso_U_13
_atom_site_aniso_U_12
N1 0.064(9) 0.035(8) 0.045(7) -0.014(6) -0.019(7) 0.006(7)
C1 0.075(12) 0.033(10) 0.063(11) 0.016(9) -0.025(10) 0.007(9)
C2 0.088(14) 0.033(10) 0.054(10) -0.003(9) -0.020(10) 0.012(10)
C3 0.060(11) 0.022(9) 0.051(10) -0.012(7) -0.013(8) 0.009(8)
C4 0.14(2) 0.034(13) 0.15(2) 0.014(14) -0.11(2) -0.003(14)
C5 0.13(2) 0.041(13) 0.080(14) -0.003(11) -0.065(14) -0.009(13)
C6 0.060(10) 0.024(9) 0.048(9) -0.006(7) -0.006(8) 0.000(8)
N2 0.053(8) 0.017(7) 0.060(9) 0.000(6) -0.007(7) 0.008(6)
C7 0.040(9) 0.034(10) 0.057(10) -0.002(8) -0.008(8) 0.024(8)
N3 0.064(9) 0.027(8) 0.047(8) 0.001(6) 0.003(7) 0.017(7)
C8 0.064(11) 0.012(8) 0.060(10) 0.006(7) 0.011(9) 0.009(8)
N4 0.074(10) 0.019(7) 0.042(7) -0.004(6) -0.006(7) 0.015(7)
N5 0.126(17) 0.030(9) 0.097(14) 0.018(9) 0.060(14) 0.028(10)
C9 0.106(17) 0.023(10) 0.099(16) -0.005(10) -0.017(13) -0.001(10)
C10 0.12(2) 0.041(13) 0.068(13) -0.008(11) -0.015(13) 0.012(12)
C11 0.065(11) 0.026(10) 0.049(10) 0.003(7) 0.004(9) 0.005(8)
C12 0.064(11) 0.033(10) 0.061(10) -0.002(8) 0.004(9) 0.008(8)
C13 0.084(15) 0.040(12) 0.064(12) 0.012(10) 0.014(11) 0.004(11)
N6 0.041(8) 0.045(10) 0.072(10) -0.018(8) -0.012(7) 0.003(7)
C14 0.063(12) 0.063(16) 0.060(11) 0.017(10) -0.023(10) 0.018(11)
C15 0.094(15) 0.036(11) 0.065(12) 0.019(9) -0.020(11) 0.014(11)
C16 0.055(11) 0.038(11) 0.052(10) 0.002(8) -0.011(8) 0.025(8)
C17 0.057(11) 0.034(10) 0.065(11) 0.008(9) -0.026(9) 0.008(9)
C18 0.050(10) 0.038(10) 0.077(12) 0.000(10) -0.007(10) 0.016(9)
Zn1A 0.107(7) 0.025(3) 0.098(7) 0.003(4) 0.050(5) 0.000(4)
I1A 0.277(12) 0.070(4) 0.107(6) -0.026(3) 0.085(6) -0.046(5)
I2A 0.182(8) 0.066(5) 0.228(9) 0.080(5) 0.151(7) 0.071(5)
Zn1B 0.061(8) 0.038(5) 0.067(7) -0.007(4) 0.012(5) -0.006(5)
I1B 0.193(10) 0.053(6) 0.073(6) -0.024(4) 0.059(6) -0.053(6)
I2B 0.086(4) 0.043(4) 0.143(6) 0.024(4) 0.044(4) 0.022(3)
Zn2A 0.071(6) 0.051(5) 0.064(6) -0.012(5) -0.033(4) 0.018(4)
I3A 0.138(6) 0.173(8) 0.125(5) -0.046(5) 0.000(4) 0.033(5)
I4A 0.162(4) 0.055(3) 0.136(4) 0.010(2) -0.077(3) -0.023(2)
Zn2B 0.034(7) 0.063(9) 0.052(8) 0.010(5) -0.001(6) 0.009(6)
I3B 0.050(4) 0.067(4) 0.035(3) -0.008(3) -0.012(3) 0.005(3)
I4B 0.050(3) 0.057(4) 0.074(4) 0.005(3) 0.005(3) 0.004(2)
N7 0.041(9) 0.063(12) 0.079(12) 0.003(9) -0.010(9) 0.007(8)
C19 0.098(17) 0.10(2) 0.088(16) 0.057(15) 0.034(14) 0.065(16)
C20 0.068(14) 0.13(3) 0.103(18) 0.043(18) 0.015(13) 0.040(16)
C21 0.042(9) 0.031(9) 0.067(11) 0.004(8) -0.022(9) 0.001(8)
C22 0.045(10) 0.065(13) 0.036(8) -0.003(8) -0.018(7) -0.006(9)
C23 0.035(10) 0.080(17) 0.081(14) -0.001(13) -0.018(10) 0.006(10)
C24 0.047(10) 0.040(11) 0.079(13) -0.010(10) -0.026(10) -0.007(8)
N8 0.046(8) 0.034(8) 0.071(10) 0.015(7) 0.015(8) 0.000(7)
C25 0.057(10) 0.044(11) 0.039(8) 0.010(7) 0.000(8) -0.007(9)
N9 0.055(8) 0.045(9) 0.033(7) 0.009(6) -0.011(6) 0.000(7)
C26 0.055(10) 0.052(12) 0.026(8) -0.002(7) -0.018(8) -0.003(9)
N10 0.046(7) 0.028(7) 0.048(7) 0.003(6) -0.017(6) 0.002(6)
N11 0.118(15) 0.039(9) 0.065(10) 0.001(8) 0.042(10) 0.012(9)
C27 0.108(17) 0.079(17) 0.099(16) 0.029(14) 0.068(15) 0.046(14)
C28 0.087(15) 0.073(15) 0.080(14) 0.012(12) 0.020(12) 0.021(13)
C29 0.082(13) 0.040(11) 0.048(10) 0.003(8) 0.004(9) 0.004(10)
C30 0.092(16) 0.087(18) 0.079(14) 0.024(13) -0.015(13) 0.039(14)
C31 0.110(18) 0.072(16) 0.083(15) 0.030(13) 0.025(14) 0.009(14)
N12 0.066(10) 0.037(9) 0.052(9) 0.005(7) -0.007(8) 0.002(8)
C32 0.060(12) 0.065(14) 0.047(10) 0.008(10) -0.006(9) -0.001(10)
C33 0.048(10) 0.046(11) 0.046(9) 0.006(8) -0.024(8) 0.001(8)
C34 0.055(10) 0.045(11) 0.036(8) 0.007(8) 0.001(8) 0.000(9)
C35 0.082(15) 0.079(18) 0.114(18) 0.027(15) 0.043(14) 0.037(14)
C36 0.073(13) 0.041(11) 0.092(15) 0.024(11) 0.025(13) 0.019(10)
Zn3A 0.065(3) 0.023(3) 0.0371(18) 0.003(2) -0.007(2) -0.002(3)
I5A 0.0992(19) 0.0335(13) 0.0692(14) -0.0087(10) -0.0039(13) -0.0064(12)
I6A 0.105(3) 0.080(3) 0.0730(19) -0.008(2) 0.028(2) -0.033(2)
I5B 0.266(16) 0.058(5) 0.183(11) 0.009(6) -0.073(10) 0.049(8)
I6B 0.174(12) 0.091(8) 0.110(7) 0.026(6) -0.030(7) -0.070(7)
N13 0.123(16) 0.035(10) 0.064(10) 0.006(8) -0.023(10) -0.030(10)
C37 0.18(3) 0.051(17) 0.15(3) -0.018(17) -0.11(2) 0.021(18)
C38 0.21(3) 0.020(11) 0.103(17) -0.017(11) -0.10(2) 0.028(15)
C39 0.080(13) 0.040(12) 0.047(10) 0.001(8) -0.030(9) -0.012(10)
C40 0.073(13) 0.041(12) 0.066(12) -0.003(10) -0.018(10) 0.007(10)
C41 0.099(16) 0.043(11) 0.052(11) 0.006(9) -0.030(11) 0.002(11)
C42 0.088(14) 0.045(12) 0.027(8) -0.001(8) -0.017(8) -0.026(10)
N14 0.079(11) 0.045(10) 0.044(8) -0.003(7) -0.005(8) -0.007(8)
C43 0.086(14) 0.044(12) 0.054(11) 0.012(9) -0.011(10) -0.019(11)
N15 0.089(12) 0.028(9) 0.055(9) -0.006(7) -0.019(9) -0.013(8)
C44 0.092(14) 0.038(12) 0.047(10) -0.001(8) -0.003(10) -0.003(10)
N16 0.089(12) 0.034(9) 0.050(8) 0.002(7) -0.030(9) -0.015(8)
N17 0.23(3) 0.023(10) 0.093(16) -0.004(11) 0.053(19) 0.007(15)
C45 0.14(3) 0.030(14) 0.15(3) -0.034(17) 0.07(2) -0.040(16)
C46 0.12(2) 0.046(14) 0.109(19) -0.033(13) 0.012(16) -0.007(14)
C47 0.12(2) 0.035(13) 0.087(16) 0.005(11) 0.016(15) -0.028(13)
C48 0.17(3) 0.033(13) 0.10(2) 0.006(13) -0.030(19) 0.004(15)
C49 0.27(5) 0.08(2) 0.050(14) 0.006(14) 0.03(2) 0.05(3)
N18 0.092(13) 0.057(13) 0.082(12) 0.004(10) -0.044(10) -0.038(10)
C50 0.097(17) 0.038(12) 0.13(2) 0.002(13) -0.077(16) -0.012(11)
C51 0.089(15) 0.051(14) 0.072(13) -0.005(11) -0.044(12) -0.006(12)
C52 0.090(15) 0.040(12) 0.054(10) 0.006(9) -0.035(10) -0.001(10)
C53 0.096(16) 0.054(14) 0.098(16) 0.020(12) -0.065(14) -0.021(13)
C54 0.12(2) 0.041(14) 0.115(19) 0.028(13) -0.065(16) -0.033(13)
Zn4A 0.066(4) 0.048(3) 0.062(2) 0.004(2) -0.021(2) -0.012(3)
I7A 0.121(3) 0.0463(19) 0.0949(18) 0.0031(14) -0.0090(18) 0.0137(16)
I8A 0.100(2) 0.0827(18) 0.0650(14) 0.0205(14) -0.0071(14) -0.0059(16)
Zn3B 0.076(10) 0.099(12) 0.23(2) 0.087(13) -0.060(12) -0.038(8)
I7B 0.133(9) 0.074(6) 0.37(2) -0.036(9) -0.143(11) 0.008(5)
I8B 0.210(15) 0.50(4) 0.275(18) 0.25(2) 0.008(12) -0.091(18)
N19 0.099(16) 0.065(14) 0.123(18) -0.008(13) -0.069(15) -0.030(12)
C55 0.070(13) 0.042(12) 0.094(16) -0.006(11) -0.021(12) 0.004(10)
C56 0.088(15) 0.028(11) 0.105(17) -0.007(11) -0.009(14) -0.021(10)
C57 0.065(13) 0.060(15) 0.080(14) -0.015(12) -0.023(12) -0.002(12)
C58 0.13(2) 0.10(2) 0.13(2) -0.066(19) 0.017(19) -0.065(19)
C59 0.17(3) 0.16(4) 0.12(3) -0.05(3) 0.02(3) -0.09(3)
C60 0.061(12) 0.057(13) 0.055(11) -0.022(10) -0.011(10) 0.009(10)
N20 0.075(11) 0.058(11) 0.048(8) -0.009(8) -0.022(8) -0.012(9)
C61 0.083(14) 0.038(12) 0.065(12) 0.002(9) -0.003(11) 0.012(11)
N21 0.082(11) 0.038(9) 0.071(11) 0.002(8) -0.011(10) -0.006(9)
C62 0.077(14) 0.051(13) 0.087(16) -0.002(11) -0.021(13) 0.000(11)
N22 0.085(12) 0.048(11) 0.068(11) -0.003(9) -0.037(10) 0.001(10)
N23 0.078(12) 0.038(9) 0.054(10) 0.002(7) -0.022(9) 0.007(8)
C63 0.111(19) 0.079(17) 0.058(13) -0.013(12) 0.030(14) -0.033(15)
C64 0.13(2) 0.054(13) 0.053(11) -0.018(10) 0.024(12) -0.010(14)
C65 0.074(13) 0.042(11) 0.038(9) -0.002(8) -0.035(9) -0.005(10)
C66 0.051(11) 0.061(15) 0.102(16) -0.028(13) -0.017(12) 0.004(11)
C67 0.046(10) 0.068(14) 0.062(12) -0.014(11) -0.016(9) 0.018(10)
N24 0.21(3) 0.037(11) 0.129(19) -0.018(12) 0.081(19) -0.006(14)
C68 0.26(4) 0.17(4) 0.13(3) -0.10(3) 0.07(3) -0.06(4)
C69 0.16(3) 0.16(3) 0.13(2) -0.08(3) 0.08(2) -0.05(3)
C70 0.13(2) 0.048(13) 0.059(12) 0.000(11) 0.010(14) 0.020(14)
C71 0.14(2) 0.072(17) 0.13(2) -0.061(17) 0.072(19) -0.036(18)
C72 0.20(4) 0.07(2) 0.15(3) -0.03(2) 0.04(3) -0.02(2)
Zn5 0.0783(15) 0.0389(13) 0.0490(11) -0.0056(9) -0.0251(10) 0.0165(11)
I9 0.1079(12) 0.0437(9) 0.1216(14) 0.0105(9) -0.0259(10) -0.0070(9)
I10 0.1219(14) 0.0971(15) 0.0862(11) 0.0033(10) 0.0092(10) 0.0520(12)
Zn6A 0.196(9) 0.031(3) 0.118(6) -0.001(4) 0.086(6) 0.001(5)
I11A 0.421(12) 0.107(5) 0.163(6) 0.079(4) 0.164(7) 0.131(7)
I12A 0.173(4) 0.055(2) 0.186(4) -0.046(2) 0.100(3) -0.049(2)
Zn6B 0.183(15) 0.035(5) 0.070(7) -0.002(5) 0.037(8) -0.006(9)
I11B 0.285(14) 0.086(6) 0.102(5) 0.027(4) 0.048(8) 0.051(8)
I12B 0.174(7) 0.044(3) 0.144(6) -0.028(4) 0.074(5) -0.035(4)
Zn7B 0.107(12) 0.015(5) 0.072(8) 0.001(4) -0.039(7) 0.013(5)
C73A 0.09(2) 0.09(3) 0.09(2) 0.00(2) 0.04(2) 0.02(2)
C74A 0.10(3) 0.11(3) 0.10(3) -0.01(2) 0.05(2) 0.01(2)
C75A 0.12(3) 0.12(3) 0.08(2) 0.00(2) 0.06(2) -0.01(3)
C76A 0.14(3) 0.10(3) 0.09(2) -0.02(2) 0.06(2) -0.03(3)
C77A 0.12(3) 0.10(3) 0.07(2) 0.00(2) 0.02(2) -0.04(2)
C78A 0.08(2) 0.09(2) 0.054(19) 0.001(19) 0.030(18) -0.02(2)
C79A 0.18(5) 0.10(3) 0.06(2) -0.03(2) 0.07(3) -0.08(3)
C80A 0.08(3) 0.13(4) 0.08(3) 0.02(3) 0.01(3) -0.01(3)
O1A 0.10(3) 0.11(3) 0.26(5) -0.02(3) 0.10(3) 0.02(2)
C81A 0.042(19) 0.11(3) 0.12(3) -0.02(2) 0.01(2) 0.00(2)
C82A 0.05(2) 0.10(3) 0.11(3) -0.02(2) 0.032(19) 0.012(19)
C83A 0.08(2) 0.11(3) 0.10(3) -0.01(2) 0.00(2) -0.01(2)
C84A 0.10(3) 0.11(3) 0.09(3) -0.01(2) -0.03(2) -0.02(3)
C85A 0.08(2) 0.10(3) 0.10(3) -0.01(2) -0.04(2) 0.00(2)
C86A 0.048(19) 0.09(3) 0.11(3) -0.03(2) -0.028(19) 0.013(19)
C87A 0.09(4) 0.10(4) 0.14(4) -0.05(4) -0.03(3) 0.04(3)
C88A 0.10(4) 0.08(3) 0.15(5) 0.00(3) 0.05(3) 0.02(3)
O2A 0.07(2) 0.11(3) 0.15(3) 0.01(3) 0.00(2) -0.024(19)
C89A 0.11(3) 0.07(2) 0.07(2) 0.01(2) 0.01(2) 0.02(2)
C90A 0.09(2) 0.07(2) 0.09(2) 0.03(2) 0.00(2) 0.02(2)
C91A 0.08(2) 0.06(2) 0.10(3) 0.03(2) 0.00(2) 0.01(2)
C92A 0.07(2) 0.08(2) 0.09(2) 0.05(2) 0.00(2) 0.00(2)
C93A 0.07(2) 0.10(2) 0.08(2) 0.02(2) 0.014(18) 0.01(2)
C94A 0.08(2) 0.09(2) 0.08(2) 0.01(2) 0.012(19) 0.01(2)
C95A 0.15(5) 0.08(3) 0.10(4) 0.01(3) -0.02(3) -0.03(3)
C96A 0.10(3) 0.12(4) 0.05(2) -0.02(3) 0.04(2) 0.00(3)
O3A 0.11(2) 0.10(2) 0.12(3) 0.06(2) 0.07(2) 0.03(2)
C97A 0.18(4) 0.15(4) 0.06(2) 0.01(3) 0.03(3) 0.00(3)
C98A 0.20(4) 0.16(4) 0.07(2) 0.00(3) -0.01(3) 0.00(4)
C99A 0.21(4) 0.15(4) 0.08(3) 0.02(3) -0.01(3) 0.00(4)
C100 0.22(4) 0.20(4) 0.08(3) -0.04(3) 0.01(3) -0.01(4)
C101 0.19(4) 0.20(4) 0.07(2) -0.02(3) 0.07(3) -0.01(3)
C102 0.18(4) 0.16(4) 0.06(2) 0.00(2) 0.07(2) -0.02(3)
C103 0.22(6) 0.14(5) 0.07(3) 0.01(3) 0.05(4) 0.05(5)
C104 0.13(4) 0.17(5) 0.06(3) -0.01(3) 0.03(3) -0.01(4)
O4A 0.26(5) 0.18(5) 0.038(17) -0.01(2) 0.01(3) 0.05(4)

loop_
_atom_type_symbol
_atom_type_description
_atom_type_scat_dispersion_real
_atom_type_scat_dispersion_imag
_atom_type_scat_source
C C 0.0033 0.0016 'International Tables Vol C Tables 4.2.6.8 and 6.1.1.4'
H H 0.0000 0.0000 'International Tables Vol C Tables 4.2.6.8 and 6.1.1.4'
N N 0.0061 0.0033 'International Tables Vol C Tables 4.2.6.8 and 6.1.1.4'
O O 0.0106 0.0060 'International Tables Vol C Tables 4.2.6.8 and 6.1.1.4'
Zn Zn 0.2839 1.4301 'International Tables Vol C Tables 4.2.6.8 and 6.1.1.4'
I I -0.4742 1.8119 'International Tables Vol C Tables 4.2.6.8 and 6.1.1.4'

loop_
_geom_angle_atom_site_label_1
_geom_angle_atom_site_label_2
_geom_angle_atom_site_label_3
_geom_angle
_geom_angle_site_symmetry_1
_geom_angle_site_symmetry_3
C1 N1 C5 119.0(16) . .
C1 N1 Zn5 121.1(13) . 1_656
C5 N1 Zn5 119.6(13) . 1_656
N1 C1 C2 121.1(18) . .
C3 C2 C1 119.4(18) . .
C4 C3 C2 114.8(17) . .
C4 C3 C6 123.6(17) . .
C2 C3 C6 121.6(16) . .
C5 C4 C3 124(2) . .
C4 C5 N1 121(2) . .
N4 C6 N2 124.7(16) . .
N4 C6 C3 117.4(15) . .
N2 C6 C3 117.8(15) . .
C7 N2 C6 115.2(15) . .
N2 C7 N3 126.2(16) . .
N2 C7 C16 118.0(16) . .
N3 C7 C16 115.5(14) . .
C8 N3 C7 111.6(14) . .
N3 C8 N4 128.2(15) . .
N3 C8 C11 117.2(15) . .
N4 C8 C11 114.5(16) . .
C6 N4 C8 114.1(15) . .
C13 N5 C9 124.1(19) . .
C13 N5 Zn1B 112.3(16) . .
C9 N5 Zn1B 123.6(19) . .
C13 N5 Zn1A 126.0(16) . .
C9 N5 Zn1A 109.8(17) . .
C10 C9 N5 117(2) . .
C9 C10 C11 121(2) . .
C12 C11 C10 118.6(18) . .
C12 C11 C8 121.1(17) . .
C10 C11 C8 120.3(17) . .
C11 C12 C13 120(2) . .
N5 C13 C12 120(2) . .
C14 N6 C18 116.3(16) . .
C14 N6 Zn2B 123.0(17) . .
C18 N6 Zn2B 120.7(17) . .
C14 N6 Zn2A 118.6(15) . .
C18 N6 Zn2A 124.9(14) . .
N6 C14 C15 126.3(17) . .
C16 C15 C14 116.5(18) . .
C17 C16 C15 115.9(18) . .
C17 C16 C7 120.7(15) . .
C15 C16 C7 123.4(18) . .
C18 C17 C16 122.0(17) . .
C17 C18 N6 123.0(19) . .
N11 Zn1A N5 103.5(8) 3 .
N11 Zn1A I1A 111.4(7) 3 .
N5 Zn1A I1A 107.9(8) . .
N11 Zn1A I2A 104.3(7) 3 .
N5 Zn1A I2A 103.6(8) . .
I1A Zn1A I2A 124.1(6) . .
N5 Zn1B N11 102.8(12) . 3
N5 Zn1B I2B 117.0(10) . .
N11 Zn1B I2B 113.7(12) 3 .
N5 Zn1B I1B 103.2(11) . .
N11 Zn1B I1B 96.0(8) 3 .
I2B Zn1B I1B 120.7(11) . .
N7 Zn2A N6 101.0(9) . .
N7 Zn2A I3A 110.9(10) . .
N6 Zn2A I3A 107.0(8) . .
N7 Zn2A I4A 102.7(8) . .
N6 Zn2A I4A 105.3(9) . .
I3A Zn2A I4A 126.9(7) . .
N6 Zn2B N7 102.7(15) . .
N6 Zn2B I4B 108.4(15) . .
N7 Zn2B I4B 110.0(11) . .
N6 Zn2B I3B 102.6(11) . .
N7 Zn2B I3B 104.0(14) . .
I4B Zn2B I3B 126.5(13) . .
C19 N7 C23 118.0(18) . .
C19 N7 Zn2A 122.0(15) . .
C23 N7 Zn2A 119.9(16) . .
C19 N7 Zn2B 115.7(16) . .
C23 N7 Zn2B 126.2(18) . .
N7 C19 C20 121(2) . .
C21 C20 C19 120(2) . .
C20 C21 C22 117.0(18) . .
C20 C21 C24 118(2) . .
C22 C21 C24 125.4(17) . .
C23 C22 C21 120.5(19) . .
C22 C23 N7 123(2) . .
N8 C24 N10 127.0(18) . .
N8 C24 C21 120.0(18) . .
N10 C24 C21 112.9(19) . .
C25 N8 C24 112.1(15) . .
N8 C25 N9 130.0(16) . .
N8 C25 C29 115.6(15) . .
N9 C25 C29 114.2(16) . .
C25 N9 C26 112.5(15) . .
N10 C26 N9 125.2(16) . .
N10 C26 C34 116.5(16) . .
N9 C26 C34 118.2(16) . .
C26 N10 C24 112.9(16) . .
C27 N11 C31 118.3(17) . .
C27 N11 Zn1A 123.6(15) . 3_445
C31 N11 Zn1A 117.8(15) . 3_445
C27 N11 Zn1B 113.0(15) . 3_445
C31 N11 Zn1B 128.6(15) . 3_445
N11 C27 C28 122.0(19) . .
C29 C28 C27 119(2) . .
C28 C29 C30 120(2) . .
C28 C29 C25 122.2(17) . .
C30 C29 C25 118.1(19) . .
C31 C30 C29 119(2) . .
C30 C31 N11 123(2) . .
C36 N12 C32 119.2(17) . .
C36 N12 Zn3A 124.0(13) . .
C32 N12 Zn3A 116.5(14) . .
C36 N12 Zn7B 111.9(13) . .
C32 N12 Zn7B 128.8(15) . .
N12 C32 C33 118.8(19) . .
C32 C33 C34 123.4(18) . .
C35 C34 C33 116.6(18) . .
C35 C34 C26 122.4(18) . .
C33 C34 C26 121.0(16) . .
C34 C35 C36 118(2) . .
N12 C36 C35 123.7(19) . .
N12 Zn3A N13 99.4(7) . .
N12 Zn3A I6A 112.1(6) . .
N13 Zn3A I6A 109.2(7) . .
N12 Zn3A I5A 106.1(6) . .
N13 Zn3A I5A 104.7(7) . .
I6A Zn3A I5A 122.7(3) . .
C37 N13 C41 115.9(19) . .
C37 N13 Zn3A 116.5(18) . .
C41 N13 Zn3A 127.5(15) . .
C37 N13 Zn7B 128.0(18) . .
C41 N13 Zn7B 115.9(15) . .
N13 C37 C38 126(2) . .
C37 C38 C39 115(2) . .
C40 C39 C38 119.5(18) . .
C40 C39 C42 123.3(19) . .
C38 C39 C42 117.3(19) . .
C39 C40 C41 120(2) . .
N13 C41 C40 124(2) . .
N16 C42 N14 128.3(16) . .
N16 C42 C39 116.0(18) . .
N14 C42 C39 115.7(17) . .
C43 N14 C42 113.2(17) . .
N15 C43 N14 121.7(19) . .
N15 C43 C47 120(2) . .
N14 C43 C47 118(2) . .
C44 N15 C43 120.2(17) . .
N15 C44 N16 121.3(18) . .
N15 C44 C52 123.9(18) . .
N16 C44 C52 114.6(18) . .
C42 N16 C44 114.5(17) . .
C45 N17 C49 113(2) . .
C45 N17 Zn6A 117(2) . 3_545
C49 N17 Zn6A 131(3) . 3_545
C45 N17 Zn6B 138(2) . 3_545
C49 N17 Zn6B 109(2) . 3_545
N17 C45 C46 131(3) . .
C47 C46 C45 110(3) . .
C48 C47 C46 119(2) . .
C48 C47 C43 122(2) . .
C46 C47 C43 119(2) . .
C47 C48 C49 122(3) . .
N17 C49 C48 125(3) . .
C50 N18 C54 119(2) . .
C50 N18 Zn4A 119.8(16) . .
C54 N18 Zn4A 121.5(14) . .
C50 N18 Zn3B 120.8(17) . .
C54 N18 Zn3B 117.7(16) . .
N18 C50 C51 121(2) . .
C52 C51 C50 119.0(19) . .
C51 C52 C53 119.6(19) . .
C51 C52 C44 121.8(18) . .
C53 C52 C44 118.6(19) . .
C54 C53 C52 120(2) . .
C53 C54 N18 121(2) . .
N19 Zn4A N18 102.5(9) . .
N19 Zn4A I8A 104.2(9) . .
N18 Zn4A I8A 103.2(8) . .
N19 Zn4A I7A 113.5(10) . .
N18 Zn4A I7A 108.0(6) . .
I8A Zn4A I7A 123.2(4) . .
N18 Zn3B N19 91.7(12) . .
N18 Zn3B I7B 101.5(12) . .
N19 Zn3B I7B 104.6(14) . .
N18 Zn3B I8B 113.6(14) . .
N19 Zn3B I8B 112.6(14) . .
I7B Zn3B I8B 126.7(13) . .
C55 N19 C59 118(2) . .
C55 N19 Zn4A 126(2) . .
C59 N19 Zn4A 116.2(18) . .
C55 N19 Zn3B 115(2) . .
C59 N19 Zn3B 127.3(19) . .
N19 C55 C56 119(3) . .
C57 C56 C55 122(2) . .
C56 C57 C60 120(2) . .
C56 C57 C58 119(2) . .
C60 C57 C58 122(2) . .
C59 C58 C57 118(3) . .
C58 C59 N19 123(3) . .
N22 C60 N20 125(2) . .
N22 C60 C57 116.5(19) . .
N20 C60 C57 119(2) . .
C60 N20 C61 113.9(19) . .
N21 C61 N20 126.8(19) . .
N21 C61 C65 117.8(19) . .
N20 C61 C65 115.4(19) . .
C61 N21 C62 116.9(19) . .
N21 C62 N22 120(2) . .
N21 C62 C70 120(2) . .
N22 C62 C70 120(2) . .
C60 N22 C62 117.8(19) . .
C63 N23 C67 117.1(18) . .
C63 N23 Zn5 121.6(15) . .
C67 N23 Zn5 120.4(15) . .
N23 C63 C64 121(2) . .
C65 C64 C63 123(2) . .
C64 C65 C66 116.9(18) . .
C64 C65 C61 122.7(18) . .
C66 C65 C61 120.4(17) . .
C65 C66 C67 117.2(19) . .
N23 C67 C66 125(2) . .
C72 N24 C68 109(3) . .
C72 N24 Zn6B 140(2) . .
C68 N24 Zn6B 103(2) . .
C72 N24 Zn6A 126(2) . .
C68 N24 Zn6A 123.4(19) . .
N24 C68 C69 127(2) . .
C70 C69 C68 117(2) . .
C71 C70 C69 118(2) . .
C71 C70 C62 119.7(19) . .
C69 C70 C62 122(2) . .
C70 C71 C72 119(2) . .
N24 C72 C71 129(3) . .
N1 Zn5 N23 97.3(6) 1_454 .
N1 Zn5 I9 110.2(5) 1_454 .
N23 Zn5 I9 107.5(5) . .
N1 Zn5 I10 104.1(5) 1_454 .
N23 Zn5 I10 110.9(6) . .
I9 Zn5 I10 123.71(11) . .
N17 Zn6A N24 103.3(9) 3_455 .
N17 Zn6A I12A 113.9(11) 3_455 .
N24 Zn6A I12A 109.0(9) . .
N17 Zn6A I11A 103.1(10) 3_455 .
N24 Zn6A I11A 105.0(9) . .
I12A Zn6A I11A 120.9(4) . .
N24 Zn6B N17 101.8(11) . 3_455
N24 Zn6B I12B 93.3(9) . .
N17 Zn6B I12B 100.4(11) 3_455 .
N24 Zn6B I11B 120.2(13) . .
N17 Zn6B I11B 115.4(10) 3_455 .
I12B Zn6B I11B 121.4(7) . .
N13 Zn7B N12 93.1(9) . .
N13 Zn7B I6B 99.4(10) . .
N12 Zn7B I6B 104.6(8) . .
N13 Zn7B I5B 114.7(11) . .
N12 Zn7B I5B 109.1(10) . .
I6B Zn7B I5B 129.6(9) . .
C74A C73A C78A 120.0 . .
C74A C73A C81A 119(3) . .
C78A C73A C81A 120(2) . .
C75A C74A C73A 120.0 . .
C75A C74A O1A 126(3) . .
C73A C74A O1A 114(3) . .
C76A C75A C74A 120.0 . .
C75A C76A C77A 120.0 . .
C78A C77A C76A 120.0 . .
C78A C77A C79A 127(3) . .
C76A C77A C79A 113(4) . .
C77A C78A C73A 120.0 . .
C77A C78A C80A 123(3) . .
C73A C78A C80A 116(3) . .
C82A C81A C86A 120.0 . .
C82A C81A C73A 116(2) . .
C86A C81A C73A 123(2) . .
C81A C82A C83A 120.0 . .
C81A C82A O2A 118(3) . .
C83A C82A O2A 122(3) . .
C82A C83A C84A 120.0 . .
C85A C84A C83A 120.0 . .
C84A C85A C86A 120.0 . .
C84A C85A C87A 119.8(11) . .
C86A C85A C87A 120.0(11) . .
C85A C86A C81A 120.0 . .
C85A C86A C88A 119.7(11) . .
C81A C86A C88A 120.3(11) . .
C90A C89A C94A 120.0 . .
C90A C89A C97A 122(3) . .
C94A C89A C97A 118(3) . .
C89A C90A C91A 120.0 . .
C89A C90A O3A 119(3) . .
C91A C90A O3A 120(3) . .
C90A C91A C92A 120.0 . .
C93A C92A C91A 120.0 . .
C92A C93A C94A 120.0 . .
C92A C93A C95A 120(3) . .
C94A C93A C95A 120(3) . .
C93A C94A C89A 120.0 . .
C93A C94A C96A 119(3) . .
C89A C94A C96A 121(3) . .
C98A C97A C102 120.0 . .
C98A C97A C89A 117(3) . .
C102 C97A C89A 123(3) . .
C97A C98A C99A 120.0 . .
C97A C98A O4A 119(4) . .
C99A C98A O4A 121(4) . .
C98A C99A C100 120.0 . .
C101 C100 C99A 120.0 . .
C100 C101 C102 120.0 . .
C100 C101 C103 119.5(12) . .
C102 C101 C103 120.2(11) . .
C101 C102 C97A 120.0 . .
C101 C102 C104 115(4) . .
C97A C102 C104 125(4) . .

loop_
_geom_bond_atom_site_label_1
_geom_bond_atom_site_label_2
_geom_bond_distance
_geom_bond_site_symmetry_2
N1 C1 1.33(2) .
N1 C5 1.35(3) .
N1 Zn5 2.049(14) 1_656
C1 C2 1.44(2) .
C2 C3 1.41(3) .
C3 C4 1.38(3) .
C3 C6 1.43(2) .
C4 C5 1.34(3) .
C6 N4 1.31(2) .
C6 N2 1.36(2) .
N2 C7 1.32(2) .
C7 N3 1.39(2) .
C7 C16 1.43(2) .
N3 C8 1.30(2) .
C8 N4 1.37(2) .
C8 C11 1.53(2) .
N5 C13 1.30(3) .
N5 C9 1.38(3) .
N5 Zn1B 2.07(3) .
N5 Zn1A 2.19(2) .
C9 C10 1.37(3) .
C10 C11 1.40(3) .
C11 C12 1.38(3) .
C12 C13 1.38(3) .
N6 C14 1.26(3) .
N6 C18 1.37(2) .
N6 Zn2B 2.02(3) .
N6 Zn2A 2.08(2) .
C14 C15 1.43(3) .
C15 C16 1.41(2) .
C16 C17 1.39(3) .
C17 C18 1.33(3) .
Zn1A N11 2.02(2) 3
Zn1A I1A 2.531(14) .
Zn1A I2A 2.543(14) .
Zn1B N11 2.16(3) 3
Zn1B I2B 2.47(2) .
Zn1B I1B 2.58(2) .
Zn2A N7 2.07(2) .
Zn2A I3A 2.46(2) .
Zn2A I4A 2.507(19) .
Zn2B N7 2.07(3) .
Zn2B I4B 2.52(3) .
Zn2B I3B 2.64(3) .
N7 C19 1.32(3) .
N7 C23 1.37(3) .
C19 C20 1.40(3) .
C20 C21 1.37(3) .
C21 C22 1.40(3) .
C21 C24 1.51(3) .
C22 C23 1.31(3) .
C24 N8 1.30(3) .
C24 N10 1.37(3) .
N8 C25 1.28(2) .
C25 N9 1.32(2) .
C25 C29 1.50(3) .
N9 C26 1.33(2) .
C26 N10 1.32(2) .
C26 C34 1.49(2) .
N11 C27 1.35(3) .
N11 C31 1.38(3) .
N11 Zn1A 2.02(2) 3_445
N11 Zn1B 2.16(3) 3_445
C27 C28 1.43(3) .
C28 C29 1.37(3) .
C29 C30 1.42(3) .
C30 C31 1.38(3) .
N12 C36 1.31(3) .
N12 C32 1.34(3) .
N12 Zn3A 2.043(17) .
N12 Zn7B 2.20(2) .
C32 C33 1.36(3) .
C33 C34 1.38(2) .
C34 C35 1.36(3) .
C35 C36 1.40(3) .
Zn3A N13 2.069(19) .
Zn3A I6A 2.519(9) .
Zn3A I5A 2.540(7) .
I5B Zn7B 2.48(2) .
I6B Zn7B 2.44(3) .
N13 C37 1.30(3) .
N13 C41 1.32(3) .
N13 Zn7B 2.12(3) .
C37 C38 1.37(3) .
C38 C39 1.41(3) .
C39 C40 1.31(3) .
C39 C42 1.53(2) .
C40 C41 1.36(3) .
C42 N16 1.28(3) .
C42 N14 1.35(3) .
N14 C43 1.35(2) .
C43 N15 1.32(3) .
C43 C47 1.42(3) .
N15 C44 1.32(3) .
C44 N16 1.37(2) .
C44 C52 1.49(3) .
N17 C45 1.23(4) .
N17 C49 1.34(4) .
N17 Zn6A 2.02(2) 3_545
N17 Zn6B 2.15(3) 3_545
C45 C46 1.50(4) .
C46 C47 1.40(3) .
C47 C48 1.34(4) .
C48 C49 1.35(4) .
N18 C50 1.32(2) .
N18 C54 1.39(3) .
N18 Zn4A 2.05(2) .
N18 Zn3B 2.11(3) .
C50 C51 1.44(3) .
C51 C52 1.32(3) .
C52 C53 1.40(3) .
C53 C54 1.34(3) .
Zn4A N19 1.97(2) .
Zn4A I8A 2.505(7) .
Zn4A I7A 2.535(9) .
Zn3B N19 2.25(3) .
Zn3B I7B 2.31(3) .
Zn3B I8B 2.53(3) .
N19 C55 1.31(3) .
N19 C59 1.47(4) .
C55 C56 1.46(3) .
C56 C57 1.33(3) .
C57 C60 1.40(3) .
C57 C58 1.44(3) .
C58 C59 1.31(4) .
C60 N22 1.35(3) .
C60 N20 1.35(3) .
N20 C61 1.35(3) .
C61 N21 1.33(3) .
C61 C65 1.47(3) .
N21 C62 1.38(3) .
C62 N22 1.39(3) .
C62 C70 1.41(3) .
N23 C63 1.29(3) .
N23 C67 1.37(3) .
N23 Zn5 2.056(17) .
C63 C64 1.37(2) .
C64 C65 1.37(2) .
C65 C66 1.37(2) .
C66 C67 1.38(2) .
N24 C72 1.30(4) .
N24 C68 1.36(4) .
N24 Zn6B 1.98(3) .
N24 Zn6A 2.07(2) .
C68 C69 1.40(3) .
C69 C70 1.37(2) .
C70 C71 1.34(2) .
C71 C72 1.36(2) .
Zn5 N1 2.049(14) 1_454
Zn5 I9 2.474(3) .
Zn5 I10 2.537(3) .
Zn6A N17 2.02(2) 3_455
Zn6A I12A 2.491(11) .
Zn6A I11A 2.491(12) .
Zn6B N17 2.15(3) 3_455
Zn6B I12B 2.477(19) .
Zn6B I11B 2.494(18) .
C73A C74A 1.3900 .
C73A C78A 1.3900 .
C73A C81A 1.54(3) .
C74A C75A 1.3900 .
C74A O1A 1.43(3) .
C75A C76A 1.3900 .
C76A C77A 1.3900 .
C77A C78A 1.3900 .
C77A C79A 1.42(4) .
C78A C80A 1.42(4) .
C81A C82A 1.3900 .
C81A C86A 1.3900 .
C82A C83A 1.3900 .
C82A O2A 1.39(3) .
C83A C84A 1.3900 .
C84A C85A 1.3900 .
C85A C86A 1.3900 .
C85A C87A 1.41(4) .
C86A C88A 1.42(4) .
C89A C90A 1.3900 .
C89A C94A 1.3900 .
C89A C97A 1.55(3) .
C90A C91A 1.3900 .
C90A O3A 1.39(3) .
C91A C92A 1.3900 .
C92A C93A 1.3900 .
C93A C94A 1.3900 .
C93A C95A 1.50(4) .
C94A C96A 1.51(4) .
C97A C98A 1.3900 .
C97A C102 1.3900 .
C98A C99A 1.3900 .
C98A O4A 1.40(3) .
C99A C100 1.3900 .
C100 C101 1.3900 .
C101 C102 1.3900 .
C101 C103 1.51(4) .
C102 C104 1.52(4) .

loop_
_geom_torsion_atom_site_label_1
_geom_torsion_atom_site_label_2
_geom_torsion_atom_site_label_3
_geom_torsion_atom_site_label_4
_geom_torsion
_geom_torsion_site_symmetry_1
C5 N1 C1 C2 1(3) .
Zn5 N1 C1 C2 -173.7(15) 1_656
N1 C1 C2 C3 -3(3) .
C1 C2 C3 C4 -2(3) .
C1 C2 C3 C6 179.8(18) .
C2 C3 C4 C5 9(5) .
C6 C3 C4 C5 -172(3) .
C3 C4 C5 N1 -12(5) .
C1 N1 C5 C4 7(4) .
Zn5 N1 C5 C4 -179(3) 1_656
C4 C3 C6 N4 -1(3) .
C2 C3 C6 N4 176.9(19) .
C4 C3 C6 N2 -177(2) .
C2 C3 C6 N2 1(3) .
N4 C6 N2 C7 1(3) .
C3 C6 N2 C7 176.1(16) .
C6 N2 C7 N3 2(3) .
C6 N2 C7 C16 174.5(16) .
N2 C7 N3 C8 -2(2) .
C16 C7 N3 C8 -175.5(15) .
C7 N3 C8 N4 1(3) .
C7 N3 C8 C11 -175.6(15) .
N2 C6 N4 C8 -2(3) .
C3 C6 N4 C8 -177.0(16) .
N3 C8 N4 C6 0(3) .
C11 C8 N4 C6 177.4(16) .
C13 N5 C9 C10 0(4) .
Zn1B N5 C9 C10 180(2) .
Zn1A N5 C9 C10 -178(2) .
N5 C9 C10 C11 -2(4) .
C9 C10 C11 C12 3(4) .
C9 C10 C11 C8 -178(2) .
N3 C8 C11 C12 4(3) .
N4 C8 C11 C12 -173.4(16) .
N3 C8 C11 C10 -175.3(18) .
N4 C8 C11 C10 7(3) .
C10 C11 C12 C13 -1(3) .
C8 C11 C12 C13 179.7(18) .
C9 N5 C13 C12 2(3) .
Zn1B N5 C13 C12 -178.4(17) .
Zn1A N5 C13 C12 179.3(15) .
C11 C12 C13 N5 -1(3) .
C18 N6 C14 C15 0(3) .
Zn2B N6 C14 C15 -179.5(19) .
Zn2A N6 C14 C15 -174.6(18) .
N6 C14 C15 C16 1(4) .
C14 C15 C16 C17 -1(3) .
C14 C15 C16 C7 -178.6(19) .
N2 C7 C16 C17 4(3) .
N3 C7 C16 C17 178.0(18) .
N2 C7 C16 C15 -178.2(19) .
N3 C7 C16 C15 -4(3) .
C15 C16 C17 C18 0(3) .
C7 C16 C17 C18 177.6(19) .
C16 C17 C18 N6 1(3) .
C14 N6 C18 C17 -1(3) .
Zn2B N6 C18 C17 178.4(18) .
Zn2A N6 C18 C17 173.1(17) .
C23 N7 C19 C20 0(4) .
Zn2A N7 C19 C20 176(2) .
Zn2B N7 C19 C20 176(3) .
N7 C19 C20 C21 -3(5) .
C19 C20 C21 C22 7(4) .
C19 C20 C21 C24 -177(2) .
C20 C21 C22 C23 -8(3) .
C24 C21 C22 C23 175.6(19) .
C21 C22 C23 N7 6(3) .
C19 N7 C23 C22 -1(3) .
Zn2A N7 C23 C22 -177.2(17) .
Zn2B N7 C23 C22 -177.2(19) .
C20 C21 C24 N8 -12(3) .
C22 C21 C24 N8 164.3(17) .
C20 C21 C24 N10 165(2) .
C22 C21 C24 N10 -19(2) .
N10 C24 N8 C25 3(3) .
C21 C24 N8 C25 179.6(15) .
C24 N8 C25 N9 -1(3) .
C24 N8 C25 C29 174.1(15) .
N8 C25 N9 C26 -3(3) .
C29 C25 N9 C26 -178.1(15) .
C25 N9 C26 N10 6(2) .
C25 N9 C26 C34 -173.9(14) .
N9 C26 N10 C24 -4(2) .
C34 C26 N10 C24 175.5(14) .
N8 C24 N10 C26 -1(2) .
C21 C24 N10 C26 -177.6(13) .
C31 N11 C27 C28 -2.0(14) .
Zn1A N11 C27 C28 171.8(13) 3_445
Zn1B N11 C27 C28 -177.9(13) 3_445
N11 C27 C28 C29 -0.7(14) .
C27 C28 C29 C30 2(2) .
C27 C28 C29 C25 177.8(16) .
N8 C25 C29 C28 -154.0(18) .
N9 C25 C29 C28 22(2) .
N8 C25 C29 C30 22(3) .
N9 C25 C29 C30 -161.9(17) .
C28 C29 C30 C31 0(3) .
C25 C29 C30 C31 -176(2) .
C29 C30 C31 N11 -3(3) .
C27 N11 C31 C30 4(3) .
Zn1A N11 C31 C30 -170.3(19) 3_445
Zn1B N11 C31 C30 179.0(19) 3_445
C36 N12 C32 C33 1(3) .
Zn3A N12 C32 C33 -173.0(13) .
Zn7B N12 C32 C33 -176.7(14) .
N12 C32 C33 C34 3(3) .
C32 C33 C34 C35 -7(3) .
C32 C33 C34 C26 174.8(16) .
N10 C26 C34 C35 172(2) .
N9 C26 C34 C35 -9(3) .
N10 C26 C34 C33 -10(2) .
N9 C26 C34 C33 169.7(15) .
C33 C34 C35 C36 6(3) .
C26 C34 C35 C36 -175(2) .
C32 N12 C36 C35 -1(3) .
Zn3A N12 C36 C35 172(2) .
Zn7B N12 C36 C35 177(2) .
C34 C35 C36 N12 -3(4) .
C41 N13 C37 C38 4(6) .
Zn3A N13 C37 C38 -172(4) .
Zn7B N13 C37 C38 179(3) .
N13 C37 C38 C39 -3(6) .
C37 C38 C39 C40 0(5) .
C37 C38 C39 C42 -179(3) .
C38 C39 C40 C41 1(4) .
C42 C39 C40 C41 180(2) .
C37 N13 C41 C40 -3(4) .
Zn3A N13 C41 C40 173.4(18) .
Zn7B N13 C41 C40 -178(2) .
C39 C40 C41 N13 0(4) .
C40 C39 C42 N16 5(3) .
C38 C39 C42 N16 -176(3) .
C40 C39 C42 N14 -176(2) .
C38 C39 C42 N14 2(3) .
N16 C42 N14 C43 -7(3) .
C39 C42 N14 C43 174.5(17) .
C42 N14 C43 N15 10(3) .
C42 N14 C43 C47 -171(2) .
N14 C43 N15 C44 -6(3) .
C47 C43 N15 C44 175(2) .
C43 N15 C44 N16 -3(3) .
C43 N15 C44 C52 -179(2) .
N14 C42 N16 C44 -1(3) .
C39 C42 N16 C44 177.7(18) .
N15 C44 N16 C42 6(3) .
C52 C44 N16 C42 -177.8(19) .
C49 N17 C45 C46 0.9(18) .
Zn6A N17 C45 C46 -178.6(16) 3_545
Zn6B N17 C45 C46 -169(2) 3_545
N17 C45 C46 C47 0.2(16) .
C45 C46 C47 C48 -2(3) .
C45 C46 C47 C43 -179(2) .
N15 C43 C47 C48 -176(2) .
N14 C43 C47 C48 5(4) .
N15 C43 C47 C46 2(3) .
N14 C43 C47 C46 -177.5(19) .
C46 C47 C48 C49 2(4) .
C43 C47 C48 C49 179(3) .
C45 N17 C49 C48 -1(4) .
Zn6A N17 C49 C48 179(3) 3_545
Zn6B N17 C49 C48 173(3) 3_545
C47 C48 C49 N17 -1(5) .
C54 N18 C50 C51 0(4) .
Zn4A N18 C50 C51 -176(2) .
Zn3B N18 C50 C51 -161(2) .
N18 C50 C51 C52 -2(5) .
C50 C51 C52 C53 -1(4) .
C50 C51 C52 C44 -179(2) .
N15 C44 C52 C51 -180(3) .
N16 C44 C52 C51 4(4) .
N15 C44 C52 C53 2(4) .
N16 C44 C52 C53 -173(2) .
C51 C52 C53 C54 6(4) .
C44 C52 C53 C54 -177(3) .
C52 C53 C54 N18 -7(5) .
C50 N18 C54 C53 4(5) .
Zn4A N18 C54 C53 -179(2) .
Zn3B N18 C54 C53 166(2) .
C59 N19 C55 C56 -1(4) .
Zn4A N19 C55 C56 176.5(17) .
Zn3B N19 C55 C56 175.8(17) .
N19 C55 C56 C57 -1(3) .
C55 C56 C57 C60 179(2) .
C55 C56 C57 C58 -1(4) .
C56 C57 C58 C59 5(5) .
C60 C57 C58 C59 -175(3) .
C57 C58 C59 N19 -7(6) .
C55 N19 C59 C58 5(6) .
Zn4A N19 C59 C58 -172(4) .
Zn3B N19 C59 C58 -171(3) .
C56 C57 C60 N22 -163(2) .
C58 C57 C60 N22 17(3) .
C56 C57 C60 N20 19(3) .
C58 C57 C60 N20 -161(2) .
N22 C60 N20 C61 -3(3) .
C57 C60 N20 C61 175.3(18) .
C60 N20 C61 N21 4(3) .
C60 N20 C61 C65 -173.2(16) .
N20 C61 N21 C62 0(3) .
C65 C61 N21 C62 177.2(17) .
C61 N21 C62 N22 -6(3) .
C61 N21 C62 C70 -179(2) .
N20 C60 N22 C62 -3(3) .
C57 C60 N22 C62 179.1(19) .
N21 C62 N22 C60 7(3) .
C70 C62 N22 C60 -179(2) .
C67 N23 C63 C64 -3(3) .
Zn5 N23 C63 C64 -171.3(17) .
N23 C63 C64 C65 4(4) .
C63 C64 C65 C66 -3(3) .
C63 C64 C65 C61 177(2) .
N21 C61 C65 C64 11(3) .
N20 C61 C65 C64 -171.2(18) .
N21 C61 C65 C66 -169.0(19) .
N20 C61 C65 C66 9(3) .
C64 C65 C66 C67 2(3) .
C61 C65 C66 C67 -178.1(18) .
C63 N23 C67 C66 2(3) .
Zn5 N23 C67 C66 170.6(16) .
C65 C66 C67 N23 -1(3) .
C72 N24 C68 C69 9(7) .
Zn6B N24 C68 C69 163(5) .
Zn6A N24 C68 C69 175(4) .
N24 C68 C69 C70 1(8) .
C68 C69 C70 C71 -9(5) .
C68 C69 C70 C62 173(4) .
N21 C62 C70 C71 -19(3) .
N22 C62 C70 C71 168(2) .
N21 C62 C70 C69 160(3) .
N22 C62 C70 C69 -14(4) .
C69 C70 C71 C72 7(5) .
C62 C70 C71 C72 -175(3) .
C68 N24 C72 C71 -12(6) .
Zn6B N24 C72 C71 -151(4) .
Zn6A N24 C72 C71 -178(3) .
C70 C71 C72 N24 4(6) .
C78A C73A C74A C75A 0.0 .
C81A C73A C74A C75A 170(3) .
C78A C73A C74A O1A -175(3) .
C81A C73A C74A O1A -5(3) .
C73A C74A C75A C76A 0.0 .
O1A C74A C75A C76A 174(4) .
C74A C75A C76A C77A 0.0 .
C75A C76A C77A C78A 0.0 .
C75A C76A C77A C79A 172(3) .
C76A C77A C78A C73A 0.0 .
C79A C77A C78A C73A -171(3) .
C76A C77A C78A C80A -171(4) .
C79A C77A C78A C80A 19(4) .
C74A C73A C78A C77A 0.0 .
C81A C73A C78A C77A -170(3) .
C74A C73A C78A C80A 171(3) .
C81A C73A C78A C80A 1(4) .
C74A C73A C81A C82A 93(2) .
C78A C73A C81A C82A -96(2) .
C74A C73A C81A C86A -91(3) .
C78A C73A C81A C86A 79(3) .
C86A C81A C82A C83A 0.0 .
C73A C81A C82A C83A 175(3) .
C86A C81A C82A O2A -174(3) .
C73A C81A C82A O2A 1(3) .
C81A C82A C83A C84A 0.0 .
O2A C82A C83A C84A 174(3) .
C82A C83A C84A C85A 0.0 .
C83A C84A C85A C86A 0.0 .
C83A C84A C85A C87A -175(4) .
C84A C85A C86A C81A 0.0 .
C87A C85A C86A C81A 175(4) .
C84A C85A C86A C88A 179(4) .
C87A C85A C86A C88A -6(4) .
C82A C81A C86A C85A 0.0 .
C73A C81A C86A C85A -175(3) .
C82A C81A C86A C88A -179(4) .
C73A C81A C86A C88A 6(4) .
C94A C89A C90A C91A 0.0 .
C97A C89A C90A C91A -178(3) .
C94A C89A C90A O3A 173(3) .
C97A C89A C90A O3A -5(4) .
C89A C90A C91A C92A 0.0 .
O3A C90A C91A C92A -173(3) .
C90A C91A C92A C93A 0.0 .
C91A C92A C93A C94A 0.0 .
C91A C92A C93A C95A -179(3) .
C92A C93A C94A C89A 0.0 .
C95A C93A C94A C89A 179(3) .
C92A C93A C94A C96A -178(3) .
C95A C93A C94A C96A 2(4) .
C90A C89A C94A C93A 0.0 .
C97A C89A C94A C93A 178(3) .
C90A C89A C94A C96A 178(4) .
C97A C89A C94A C96A -4(4) .
C90A C89A C97A C98A 78(3) .
C94A C89A C97A C98A -100(2) .
C90A C89A C97A C102 -99(3) .
C94A C89A C97A C102 82(4) .
C102 C97A C98A C99A 0.0 .
C89A C97A C98A C99A -178(4) .
C102 C97A C98A O4A -175(5) .
C89A C97A C98A O4A 8(4) .
C97A C98A C99A C100 0.0 .
O4A C98A C99A C100 174(5) .
C98A C99A C100 C101 0.0 .
C99A C100 C101 C102 0.0 .
C99A C100 C101 C103 -174(4) .
C100 C101 C102 C97A 0.0 .
C103 C101 C102 C97A 174(4) .
C100 C101 C102 C104 178(4) .
C103 C101 C102 C104 -8(5) .
C98A C97A C102 C101 0.0 .
C89A C97A C102 C101 178(4) .
C98A C97A C102 C104 -178(4) .
C89A C97A C102 C104 -1(5) .
